data_7114365
loop_
_publ_author_name
'Frank, Dieter'
'Baumgartner, Judith'
'Marschner, Christoph'

_publ_section_title
;
 First successful reaction of a silyl anion with hafnium tetrachloride
;
_journal_issue 11
_journal_name_full 'Chemical Communications'
_journal_page_first 1190
_journal_paper_doi 10.1039/b201508k
_journal_year 2002
_chemical_formula_sum 'C30 H58 Cl3 Hf N3 Si4'
_chemical_formula_weight 857.99
_chemical_name_systematic
; 
? 
;
_space_group_IT_number 19
_symmetry_cell_setting orthorhombic
_symmetry_space_group_name_Hall 'P 2ac 2ab'
_symmetry_space_group_name_H-M 'P 21 21 21'
_atom_sites_solution_hydrogens geom
_atom_sites_solution_primary direct
_atom_sites_solution_secondary difmap
_audit_creation_method SHELXL-97
_cell_angle_alpha 90.00
_cell_angle_beta 90.00
_cell_angle_gamma 90.00
_cell_formula_units_Z 4
_cell_length_a 11.625(2)
_cell_length_b 12.164(2)
_cell_length_c 29.975(6)
_cell_measurement_temperature 223(2)
_cell_volume 4238.7(13)
_computing_cell_refinement 'Bruker XSCANS'
_computing_data_collection 'Bruker XSCANS'
_computing_data_reduction 'Bruker SHELXTL'
_computing_molecular_graphics 'Bruker SHELXTL'
_computing_publication_material 'Bruker SHELXTL'
_computing_structure_refinement 'SHELXL-97 (Sheldrick, 1997)'
_computing_structure_solution 'SHELXS-97 (Sheldrick, 1990)'
_diffrn_ambient_temperature 223(2)
_diffrn_measured_fraction_theta_full 0.997
_diffrn_measured_fraction_theta_max 0.997
_diffrn_measurement_device_type 'Bruker P4'
_diffrn_measurement_method '\w scans'
_diffrn_radiation_monochromator graphite
_diffrn_radiation_source 'fine-focus sealed tube'
_diffrn_radiation_type MoK\a
_diffrn_radiation_wavelength 0.71073
_diffrn_reflns_av_R_equivalents 0.0401
_diffrn_reflns_av_sigmaI/netI 0.0371
_diffrn_reflns_limit_h_max 12
_diffrn_reflns_limit_h_min -12
_diffrn_reflns_limit_k_max 12
_diffrn_reflns_limit_k_min -13
_diffrn_reflns_limit_l_max 33
_diffrn_reflns_limit_l_min -33
_diffrn_reflns_number 25824
_diffrn_reflns_theta_full 23.26
_diffrn_reflns_theta_max 23.26
_diffrn_reflns_theta_min 1.81
_diffrn_standards_interval_time 10
_exptl_absorpt_coefficient_mu 2.785
_exptl_crystal_colour orange
_exptl_crystal_density_diffrn 1.344
_exptl_crystal_density_method 'not measured'
_exptl_crystal_description plates
_exptl_crystal_F_000 1752
_exptl_crystal_size_max 0.39
_exptl_crystal_size_mid 0.30
_exptl_crystal_size_min 0.26
_refine_diff_density_max 1.056
_refine_diff_density_min -0.295
_refine_diff_density_rms 0.079
_refine_ls_abs_structure_details 'Flack H D (1983), Acta Cryst. A39, 876-881'
_refine_ls_abs_structure_Flack 0.002(9)
_refine_ls_extinction_method none
_refine_ls_goodness_of_fit_ref 0.982
_refine_ls_hydrogen_treatment mixed
_refine_ls_matrix_type full
_refine_ls_number_parameters 355
_refine_ls_number_reflns 6067
_refine_ls_number_restraints 0
_refine_ls_restrained_S_all 0.982
_refine_ls_R_factor_all 0.0331
_refine_ls_R_factor_gt 0.0305
_refine_ls_shift/su_max 0.300
_refine_ls_shift/su_mean 0.022
_refine_ls_structure_factor_coef Fsqd
_refine_ls_weighting_details 'calc w=1/[\s^2^(Fo^2^)+(0.0538P)^2^+0.0000P] where P=(Fo^2^+2Fc^2^)/3'
_refine_ls_weighting_scheme calc
_refine_ls_wR_factor_gt 0.0786
_refine_ls_wR_factor_ref 0.0797
_reflns_number_gt 5665
_reflns_number_total 6067
_reflns_threshold_expression >2sigma(I)
_cod_data_source_file b201508k.txt
_cod_data_source_block 44jneu
_cod_depositor_comments
;
The following automatic conversions were performed:

'_symmetry_cell_setting' tag value 'orthorombic' was replaced with
'orthorhombic' value as specified in the replacement file
'/home/robertas/cod-tools/perl-scripts/inputs/replacement_values.lst'.

Automatic conversion script
Id: cif_fix_values 3143 2015-03-26 13:38:13Z robertas 
;
_cod_original_cell_volume 4238.8(15)
_cod_original_sg_symbol_H-M P2(1)2(1)2(1)
_cod_database_code 7114365

loop_
_symmetry_equiv_pos_as_xyz
'x, y, z'
'-x+1/2, -y, z+1/2'
'-x, y+1/2, -z+1/2'
'x+1/2, -y+1/2, -z'

loop_
_atom_site_label
_atom_site_type_symbol
_atom_site_fract_x
_atom_site_fract_y
_atom_site_fract_z
_atom_site_U_iso_or_equiv
_atom_site_adp_type
_atom_site_occupancy
_atom_site_symmetry_multiplicity
_atom_site_calc_flag
_atom_site_refinement_flags
Hf1 Hf 0.37250(2) -0.14331(2) 0.907909(8) 0.04619(9) Uani 1 1 d .
Cl1 Cl 0.31002(17) -0.25559(15) 0.84529(6) 0.0707(5) Uani 1 1 d .
Cl2 Cl 0.45781(18) -0.06036(16) 0.97361(5) 0.0702(5) Uani 1 1 d .
Cl3 Cl 0.17910(17) -0.15279(17) 0.94005(8) 0.0840(6) Uani 1 1 d .
Si1 Si 0.23329(13) 0.14863(15) 0.87520(5) 0.0461(4) Uani 1 1 d .
Si2 Si 0.20251(17) 0.21441(15) 0.94884(6) 0.0577(5) Uani 1 1 d .
Si3 Si 0.05666(16) 0.08124(19) 0.84614(8) 0.0693(6) Uani 1 1 d .
Si4 Si 0.29276(17) 0.29886(16) 0.82978(7) 0.0577(5) Uani 1 1 d .
N1 N 0.3841(6) -0.3203(4) 0.95148(18) 0.0665(15) Uani 1 1 d .
N2 N 0.5649(5) -0.2196(5) 0.89251(19) 0.0657(16) Uani 1 1 d .
N3 N 0.4258(4) -0.0084(4) 0.86485(15) 0.0433(12) Uani 1 1 d .
C1 C 0.2902(10) -0.4006(7) 0.9398(4) 0.119(4) Uani 1 1 d .
H1A H 0.2761 -0.3982 0.9083 0.179 Uiso 1 1 calc R
H1B H 0.2212 -0.3812 0.9556 0.179 Uiso 1 1 calc R
H1C H 0.3135 -0.4734 0.9482 0.179 Uiso 1 1 calc R
C2 C 0.3807(9) -0.3082(7) 0.9997(2) 0.101(3) Uani 1 1 d .
H2A H 0.3909 -0.3787 1.0135 0.152 Uiso 1 1 calc R
H2B H 0.3078 -0.2780 1.0085 0.152 Uiso 1 1 calc R
H2C H 0.4413 -0.2597 1.0091 0.152 Uiso 1 1 calc R
C3 C 0.4977(9) -0.3705(9) 0.9393(4) 0.120(4) Uani 1 1 d .
H3A H 0.5319 -0.3961 0.9669 0.145 Uiso 1 1 calc R
H3B H 0.4806 -0.4356 0.9218 0.145 Uiso 1 1 calc R
C4 C 0.5738(10) -0.3209(10) 0.9192(6) 0.197(8) Uani 1 1 d .
H4A H 0.6074 -0.3748 0.8992 0.237 Uiso 1 1 calc R
H4B H 0.6320 -0.3053 0.9415 0.237 Uiso 1 1 calc R
C5 C 0.6615(6) -0.1510(8) 0.9065(3) 0.093(3) Uani 1 1 d .
H5A H 0.7300 -0.1949 0.9081 0.140 Uiso 1 1 calc R
H5B H 0.6456 -0.1202 0.9353 0.140 Uiso 1 1 calc R
H5C H 0.6725 -0.0927 0.8853 0.140 Uiso 1 1 calc R
C6 C 0.5848(8) -0.2509(10) 0.8462(3) 0.125(4) Uani 1 1 d .
H6A H 0.6658 -0.2601 0.8412 0.188 Uiso 1 1 calc R
H6B H 0.5558 -0.1944 0.8268 0.188 Uiso 1 1 calc R
H6C H 0.5458 -0.3188 0.8400 0.188 Uiso 1 1 calc R
C7 C 0.3292(5) 0.0207(5) 0.88099(18) 0.0381(13) Uani 1 1 d .
C8 C 0.5040(5) 0.0491(5) 0.8356(2) 0.0461(14) Uani 1 1 d .
C9 C 0.4976(5) 0.0281(6) 0.7899(2) 0.0596(18) Uani 1 1 d .
C10 C 0.5792(6) 0.0773(7) 0.7622(2) 0.069(2) Uani 1 1 d .
H10 H 0.5768 0.0647 0.7316 0.083 Uiso 1 1 calc R
C11 C 0.6626(6) 0.1439(7) 0.7797(3) 0.0716(19) Uani 1 1 d .
H11 H 0.7167 0.1761 0.7608 0.086 Uiso 1 1 calc R
C12 C 0.6673(6) 0.1638(6) 0.8250(3) 0.075(2) Uani 1 1 d .
H12 H 0.7245 0.2094 0.8364 0.090 Uiso 1 1 calc R
C13 C 0.5870(5) 0.1163(5) 0.8542(2) 0.0548(17) Uani 1 1 d .
C14 C 0.5931(6) 0.1455(6) 0.9024(2) 0.0702(18) Uani 1 1 d .
H14A H 0.5205 0.1300 0.9163 0.105 Uiso 1 1 calc R
H14B H 0.6102 0.2223 0.9054 0.105 Uiso 1 1 calc R
H14C H 0.6523 0.1030 0.9165 0.105 Uiso 1 1 calc R
C15 C 0.4086(6) -0.0456(7) 0.7702(2) 0.078(2) Uani 1 1 d .
H15A H 0.3335 -0.0163 0.7762 0.117 Uiso 1 1 calc R
H15B H 0.4150 -0.1175 0.7832 0.117 Uiso 1 1 calc R
H15C H 0.4200 -0.0505 0.7386 0.117 Uiso 1 1 calc R
C16 C 0.3385(7) 0.2622(8) 0.9745(3) 0.092(3) Uani 1 1 d .
H16A H 0.3742 0.3154 0.9554 0.138 Uiso 1 1 calc R
H16B H 0.3893 0.2008 0.9785 0.138 Uiso 1 1 calc R
H16C H 0.3224 0.2951 1.0029 0.138 Uiso 1 1 calc R
C17 C 0.1363(8) 0.1101(6) 0.9873(2) 0.083(2) Uani 1 1 d .
H17A H 0.1812 0.0439 0.9868 0.124 Uiso 1 1 calc R
H17B H 0.0593 0.0942 0.9777 0.124 Uiso 1 1 calc R
H17C H 0.1346 0.1390 1.0171 0.124 Uiso 1 1 calc R
C18 C 0.1013(7) 0.3338(6) 0.9459(3) 0.089(3) Uani 1 1 d .
H18A H 0.0870 0.3610 0.9755 0.134 Uiso 1 1 calc R
H18B H 0.0301 0.3105 0.9327 0.134 Uiso 1 1 calc R
H18C H 0.1347 0.3910 0.9281 0.134 Uiso 1 1 calc R
C19 C 0.0838(8) -0.0396(8) 0.8080(4) 0.116(4) Uani 1 1 d .
H19A H 0.0123 -0.0636 0.7952 0.174 Uiso 1 1 calc R
H19B H 0.1174 -0.0987 0.8248 0.174 Uiso 1 1 calc R
H19C H 0.1354 -0.0180 0.7846 0.174 Uiso 1 1 calc R
C20 C -0.0472(7) 0.0436(10) 0.8888(3) 0.115(4) Uani 1 1 d .
H20A H -0.0684 0.1078 0.9055 0.172 Uiso 1 1 calc R
H20B H -0.0137 -0.0098 0.9085 0.172 Uiso 1 1 calc R
H20C H -0.1144 0.0130 0.8749 0.172 Uiso 1 1 calc R
C21 C -0.0123(7) 0.1886(9) 0.8111(4) 0.107(3) Uani 1 1 d .
H21A H 0.0418 0.2146 0.7893 0.161 Uiso 1 1 calc R
H21B H -0.0362 0.2488 0.8296 0.161 Uiso 1 1 calc R
H21C H -0.0781 0.1580 0.7962 0.161 Uiso 1 1 calc R
C22 C 0.1804(8) 0.4115(6) 0.8311(3) 0.093(3) Uani 1 1 d .
H22A H 0.1646 0.4314 0.8615 0.139 Uiso 1 1 calc R
H22B H 0.1110 0.3857 0.8172 0.139 Uiso 1 1 calc R
H22C H 0.2085 0.4746 0.8153 0.139 Uiso 1 1 calc R
C23 C 0.3129(7) 0.2602(6) 0.7700(2) 0.078(2) Uani 1 1 d .
H23A H 0.3313 0.3246 0.7530 0.118 Uiso 1 1 calc R
H23B H 0.2433 0.2280 0.7588 0.118 Uiso 1 1 calc R
H23C H 0.3746 0.2080 0.7676 0.118 Uiso 1 1 calc R
C24 C 0.4303(7) 0.3626(7) 0.8496(3) 0.079(2) Uani 1 1 d .
H24A H 0.4942 0.3198 0.8391 0.118 Uiso 1 1 calc R
H24B H 0.4310 0.3644 0.8816 0.118 Uiso 1 1 calc R
H24C H 0.4362 0.4361 0.8382 0.118 Uiso 1 1 calc R
C65 C 0.9177(8) 0.5810(9) 0.8960(3) 0.101(3) Uiso 1 1 d .
H65 H 0.9557 0.6150 0.9196 0.121 Uiso 1 1 calc R
C67 C 0.7786(12) 0.4354(12) 0.8907(5) 0.148(5) Uiso 1 1 d .
H69 H 0.7325 0.3822 0.9041 0.178 Uiso 1 1 calc R
C66 C 0.8548(12) 0.5050(12) 0.9105(5) 0.154(5) Uiso 1 1 d .
H68 H 0.8617 0.4941 0.9411 0.185 Uiso 1 1 calc R
C68 C 0.7863(14) 0.4635(14) 0.8447(5) 0.174(6) Uiso 1 1 d .
H70 H 0.7393 0.4261 0.8247 0.209 Uiso 1 1 calc R
C70 C 0.9618(16) 0.6514(17) 0.8392(6) 0.221(8) Uiso 1 1 d .
H72 H 1.0069 0.7060 0.8264 0.265 Uiso 1 1 calc R
C69 C 0.8602(12) 0.5439(11) 0.8276(4) 0.148(4) Uiso 1 1 d .
H71 H 0.8540 0.5399 0.7967 0.178 Uiso 1 1 calc R

loop_
_atom_site_aniso_label
_atom_site_aniso_U_11
_atom_site_aniso_U_22
_atom_site_aniso_U_33
_atom_site_aniso_U_23
_atom_site_aniso_U_13
_atom_site_aniso_U_12
Hf1 0.04867(14) 0.03887(14) 0.05105(14) -0.00134(12) 0.00516(12) 0.00321(12)
Cl1 0.0800(12) 0.0578(11) 0.0744(12) -0.0126(9) -0.0128(10) -0.0036(9)
Cl2 0.0989(14) 0.0644(11) 0.0474(9) -0.0063(8) 0.0002(9) -0.0047(10)
Cl3 0.0678(11) 0.0636(12) 0.1205(16) 0.0173(12) 0.0359(11) 0.0027(10)
Si1 0.0408(8) 0.0432(9) 0.0541(9) 0.0035(9) 0.0061(7) 0.0034(8)
Si2 0.0614(12) 0.0504(11) 0.0612(11) 0.0000(9) 0.0136(9) 0.0091(9)
Si3 0.0418(10) 0.0782(14) 0.0879(14) 0.0118(12) -0.0061(10) -0.0027(10)
Si4 0.0613(12) 0.0487(11) 0.0630(12) 0.0088(9) 0.0080(10) 0.0054(9)
N1 0.086(4) 0.048(3) 0.065(3) 0.002(2) 0.005(3) -0.002(3)
N2 0.066(4) 0.057(4) 0.074(4) 0.003(3) 0.009(3) 0.016(3)
N3 0.039(3) 0.045(3) 0.045(3) -0.002(2) 0.002(2) -0.002(2)
C1 0.174(11) 0.057(5) 0.127(8) 0.017(5) -0.042(8) -0.016(6)
C2 0.158(9) 0.078(5) 0.069(5) 0.021(4) 0.014(6) -0.006(6)
C3 0.125(8) 0.094(7) 0.143(9) 0.063(7) 0.041(7) 0.052(7)
C4 0.114(9) 0.125(9) 0.35(2) 0.150(12) 0.118(11) 0.078(7)
C5 0.051(4) 0.123(7) 0.106(6) -0.022(7) -0.005(4) 0.008(4)
C6 0.072(6) 0.203(12) 0.101(7) -0.064(8) 0.004(5) 0.060(7)
C7 0.040(3) 0.037(3) 0.037(3) 0.000(3) -0.003(3) 0.002(3)
C8 0.039(3) 0.048(4) 0.051(4) -0.001(3) 0.005(3) 0.005(3)
C9 0.041(4) 0.071(5) 0.067(4) 0.004(4) 0.003(3) 0.006(3)
C10 0.061(4) 0.090(5) 0.056(4) 0.013(4) 0.016(3) 0.012(4)
C11 0.053(4) 0.083(5) 0.079(5) 0.013(5) 0.026(3) -0.001(4)
C12 0.065(5) 0.067(5) 0.093(6) 0.000(4) 0.011(4) -0.002(4)
C13 0.048(4) 0.047(4) 0.069(4) -0.001(3) 0.008(3) 0.003(3)
C14 0.070(4) 0.068(4) 0.073(4) 0.000(4) 0.003(3) -0.015(4)
C15 0.072(5) 0.110(6) 0.053(4) 0.001(4) -0.003(3) -0.016(4)
C16 0.098(7) 0.102(7) 0.075(5) -0.016(5) -0.006(5) -0.004(5)
C17 0.107(6) 0.072(5) 0.069(4) 0.005(4) 0.028(5) 0.003(5)
C18 0.091(6) 0.075(5) 0.102(6) -0.005(4) 0.030(5) 0.036(5)
C19 0.099(7) 0.102(7) 0.146(9) -0.031(7) -0.047(6) -0.006(6)
C20 0.055(5) 0.152(10) 0.137(8) 0.028(7) 0.004(5) -0.028(6)
C21 0.054(5) 0.119(8) 0.148(9) 0.032(7) -0.019(5) 0.002(5)
C22 0.101(6) 0.063(5) 0.114(7) 0.008(5) 0.022(5) 0.024(5)
C23 0.095(6) 0.073(5) 0.067(5) 0.016(4) 0.008(4) -0.014(5)
C24 0.091(5) 0.060(4) 0.086(5) 0.012(4) -0.002(4) -0.012(5)

loop_
_atom_type_symbol
_atom_type_description
_atom_type_scat_dispersion_real
_atom_type_scat_dispersion_imag
_atom_type_scat_source
C C 0.0033 0.0016 'International Tables Vol C Tables 4.2.6.8 and 6.1.1.4'
H H 0.0000 0.0000 'International Tables Vol C Tables 4.2.6.8 and 6.1.1.4'
N N 0.0061 0.0033 'International Tables Vol C Tables 4.2.6.8 and 6.1.1.4'
Si Si 0.0817 0.0704 'International Tables Vol C Tables 4.2.6.8 and 6.1.1.4'
Cl Cl 0.1484 0.1585 'International Tables Vol C Tables 4.2.6.8 and 6.1.1.4'
Hf Hf -0.5830 6.1852 'International Tables Vol C Tables 4.2.6.8 and 6.1.1.4'

loop_
_geom_angle_atom_site_label_1
_geom_angle_atom_site_label_2
_geom_angle_atom_site_label_3
_geom_angle
N3 Hf1 C7 33.73(18)
N3 Hf1 Cl2 92.94(14)
C7 Hf1 Cl2 90.82(15)
N3 Hf1 Cl1 92.92(13)
C7 Hf1 Cl1 99.03(15)
Cl2 Hf1 Cl1 169.27(7)
N3 Hf1 Cl3 122.01(14)
C7 Hf1 Cl3 88.68(16)
Cl2 Hf1 Cl3 94.34(8)
Cl1 Hf1 Cl3 90.17(8)
N3 Hf1 N2 85.09(19)
C7 Hf1 N2 118.6(2)
Cl2 Hf1 N2 86.43(15)
Cl1 Hf1 N2 85.12(15)
Cl3 Hf1 N2 152.74(15)
N3 Hf1 N1 159.2(2)
C7 Hf1 N1 166.4(2)
Cl2 Hf1 N1 84.99(14)
Cl1 Hf1 N1 86.34(14)
Cl3 Hf1 N1 78.77(16)
N2 Hf1 N1 74.2(2)
C7 Si1 Si2 106.04(18)
C7 Si1 Si3 104.77(19)
Si2 Si1 Si3 109.07(10)
C7 Si1 Si4 120.30(19)
Si2 Si1 Si4 108.45(10)
Si3 Si1 Si4 107.82(10)
C16 Si2 C18 108.2(4)
C16 Si2 C17 107.8(4)
C18 Si2 C17 107.1(4)
C16 Si2 Si1 111.3(3)
C18 Si2 Si1 108.2(3)
C17 Si2 Si1 113.9(3)
C20 Si3 C21 106.7(5)
C20 Si3 C19 109.9(5)
C21 Si3 C19 106.1(5)
C20 Si3 Si1 113.8(3)
C21 Si3 Si1 109.7(3)
C19 Si3 Si1 110.2(3)
C24 Si4 C23 107.5(4)
C24 Si4 C22 106.4(4)
C23 Si4 C22 106.8(4)
C24 Si4 Si1 112.6(3)
C23 Si4 Si1 113.0(3)
C22 Si4 Si1 110.1(3)
C2 N1 C3 107.9(7)
C2 N1 C1 106.1(7)
C3 N1 C1 108.6(8)
C2 N1 Hf1 115.2(4)
C3 N1 Hf1 105.6(5)
C1 N1 Hf1 113.2(5)
C6 N2 C5 107.5(7)
C6 N2 C4 106.7(9)
C5 N2 C4 105.6(9)
C6 N2 Hf1 114.8(5)
C5 N2 Hf1 115.4(4)
C4 N2 Hf1 106.1(5)
C7 N3 C8 130.7(5)
C7 N3 Hf1 74.5(3)
C8 N3 Hf1 154.7(4)
N1 C1 H1A 109.5
N1 C1 H1B 109.5
H1A C1 H1B 109.5
N1 C1 H1C 109.5
H1A C1 H1C 109.5
H1B C1 H1C 109.5
N1 C2 H2A 109.5
N1 C2 H2B 109.4
H2A C2 H2B 109.5
N1 C2 H2C 109.5
H2A C2 H2C 109.5
H2B C2 H2C 109.5
C4 C3 N1 123.6(8)
C4 C3 H3A 106.5
N1 C3 H3A 106.5
C4 C3 H3B 106.4
N1 C3 H3B 106.4
H3A C3 H3B 106.5
C3 C4 N2 128.9(9)
C3 C4 H4A 105.1
N2 C4 H4A 105.1
C3 C4 H4B 105.0
N2 C4 H4B 105.1
H4A C4 H4B 105.9
N2 C5 H5A 109.5
N2 C5 H5B 109.5
H5A C5 H5B 109.5
N2 C5 H5C 109.5
H5A C5 H5C 109.5
H5B C5 H5C 109.5
N2 C6 H6A 109.4
N2 C6 H6B 109.5
H6A C6 H6B 109.5
N2 C6 H6C 109.5
H6A C6 H6C 109.5
H6B C6 H6C 109.5
N3 C7 Si1 134.6(5)
N3 C7 Hf1 71.8(3)
Si1 C7 Hf1 153.6(3)
C13 C8 C9 122.8(6)
C13 C8 N3 118.7(5)
C9 C8 N3 118.3(6)
C8 C9 C10 118.0(7)
C8 C9 C15 122.4(6)
C10 C9 C15 119.5(7)
C11 C10 C9 120.5(7)
C11 C10 H10 119.7
C9 C10 H10 119.8
C10 C11 C12 120.5(7)
C10 C11 H11 119.7
C12 C11 H11 119.7
C11 C12 C13 121.0(7)
C11 C12 H12 119.5
C13 C12 H12 119.5
C8 C13 C12 117.2(6)
C8 C13 C14 124.4(6)
C12 C13 C14 118.4(6)
C13 C14 H14A 109.5
C13 C14 H14B 109.5
H14A C14 H14B 109.5
C13 C14 H14C 109.5
H14A C14 H14C 109.5
H14B C14 H14C 109.5
C9 C15 H15A 109.5
C9 C15 H15B 109.5
H15A C15 H15B 109.5
C9 C15 H15C 109.5
H15A C15 H15C 109.5
H15B C15 H15C 109.5
Si2 C16 H16A 109.5
Si2 C16 H16B 109.5
H16A C16 H16B 109.5
Si2 C16 H16C 109.5
H16A C16 H16C 109.5
H16B C16 H16C 109.5
Si2 C17 H17A 109.5
Si2 C17 H17B 109.5
H17A C17 H17B 109.5
Si2 C17 H17C 109.5
H17A C17 H17C 109.5
H17B C17 H17C 109.5
Si2 C18 H18A 109.5
Si2 C18 H18B 109.5
H18A C18 H18B 109.5
Si2 C18 H18C 109.5
H18A C18 H18C 109.5
H18B C18 H18C 109.5
Si3 C19 H19A 109.5
Si3 C19 H19B 109.5
H19A C19 H19B 109.5
Si3 C19 H19C 109.5
H19A C19 H19C 109.5
H19B C19 H19C 109.5
Si3 C20 H20A 109.5
Si3 C20 H20B 109.5
H20A C20 H20B 109.5
Si3 C20 H20C 109.5
H20A C20 H20C 109.5
H20B C20 H20C 109.5
Si3 C21 H21A 109.5
Si3 C21 H21B 109.5
H21A C21 H21B 109.5
Si3 C21 H21C 109.5
H21A C21 H21C 109.5
H21B C21 H21C 109.5
Si4 C22 H22A 109.5
Si4 C22 H22B 109.5
H22A C22 H22B 109.5
Si4 C22 H22C 109.5
H22A C22 H22C 109.5
H22B C22 H22C 109.5
Si4 C23 H23A 109.5
Si4 C23 H23B 109.5
H23A C23 H23B 109.5
Si4 C23 H23C 109.5
H23A C23 H23C 109.5
H23B C23 H23C 109.5
Si4 C24 H24A 109.5
Si4 C24 H24B 109.5
H24A C24 H24B 109.5
Si4 C24 H24C 109.5
H24A C24 H24C 109.5
H24B C24 H24C 109.5
C66 C65 C70 140.3(12)
C66 C65 H65 109.8
C70 C65 H65 109.9
C66 C67 C68 103.3(14)
C66 C67 H69 128.4
C68 C67 H69 128.2
C65 C66 C67 133.3(15)
C65 C66 H68 113.3
C67 C66 H68 113.4
C69 C68 C67 124.2(16)
C69 C68 H70 117.7
C67 C68 H70 118.1
C69 C70 C65 71.4(10)
C69 C70 H72 144.3
C65 C70 H72 144.3
C68 C69 C70 147.3(15)
C68 C69 H71 106.3
C70 C69 H71 106.3

loop_
_geom_bond_atom_site_label_1
_geom_bond_atom_site_label_2
_geom_bond_distance
Hf1 N3 2.178(5)
Hf1 C7 2.210(6)
Hf1 Cl2 2.4249(18)
Hf1 Cl1 2.4323(18)
Hf1 Cl3 2.4488(18)
Hf1 N2 2.466(6)
Hf1 N1 2.522(5)
Si1 C7 1.922(6)
Si1 Si2 2.375(2)
Si1 Si3 2.376(3)
Si1 Si4 2.381(3)
Si2 C16 1.851(9)
Si2 C18 1.871(7)
Si2 C17 1.880(7)
Si3 C20 1.817(9)
Si3 C21 1.858(9)
Si3 C19 1.889(10)
Si4 C24 1.873(8)
Si4 C23 1.866(7)
Si4 C22 1.894(8)
N1 C2 1.455(9)
N1 C3 1.500(11)
N1 C1 1.505(11)
N2 C6 1.459(10)
N2 C5 1.461(9)
N2 C4 1.472(11)
N3 C7 1.274(7)
N3 C8 1.444(8)
C1 H1A 0.9600
C1 H1B 0.9600
C1 H1C 0.9600
C2 H2A 0.9600
C2 H2B 0.9600
C2 H2C 0.9600
C3 C4 1.229(13)
C3 H3A 0.9700
C3 H3B 0.9700
C4 H4A 0.9700
C4 H4B 0.9700
C5 H5A 0.9600
C5 H5B 0.9600
C5 H5C 0.9600
C6 H6A 0.9600
C6 H6B 0.9600
C6 H6C 0.9600
C8 C13 1.382(9)
C8 C9 1.394(9)
C9 C10 1.396(9)
C9 C15 1.491(10)
C10 C11 1.368(11)
C10 H10 0.9300
C11 C12 1.382(10)
C11 H11 0.9300
C12 C13 1.404(10)
C12 H12 0.9300
C13 C14 1.490(9)
C14 H14A 0.9600
C14 H14B 0.9600
C14 H14C 0.9600
C15 H15A 0.9600
C15 H15B 0.9600
C15 H15C 0.9600
C16 H16A 0.9600
C16 H16B 0.9600
C16 H16C 0.9600
C17 H17A 0.9600
C17 H17B 0.9600
C17 H17C 0.9600
C18 H18A 0.9600
C18 H18B 0.9600
C18 H18C 0.9600
C19 H19A 0.9600
C19 H19B 0.9600
C19 H19C 0.9600
C20 H20A 0.9600
C20 H20B 0.9600
C20 H20C 0.9600
C21 H21A 0.9600
C21 H21B 0.9600
C21 H21C 0.9600
C22 H22A 0.9600
C22 H22B 0.9600
C22 H22C 0.9600
C23 H23A 0.9600
C23 H23B 0.9600
C23 H23C 0.9600
C24 H24A 0.9600
C24 H24B 0.9600
C24 H24C 0.9600
C65 C66 1.256(15)
C65 C70 1.97(2)
C65 H65 0.9300
C67 C66 1.362(16)
C67 C68 1.426(17)
C67 H69 0.9300
C66 H68 0.9300
C68 C69 1.398(18)
C68 H70 0.9300
C70 C69 1.80(2)
C70 H72 0.9300
C69 H71 0.9300

loop_
_geom_torsion_atom_site_label_1
_geom_torsion_atom_site_label_2
_geom_torsion_atom_site_label_3
_geom_torsion_atom_site_label_4
_geom_torsion
C7 Si1 Si2 C16 65.0(4)
Si3 Si1 Si2 C16 177.3(3)
Si4 Si1 Si2 C16 -65.5(3)
C7 Si1 Si2 C18 -176.2(4)
Si3 Si1 Si2 C18 -63.9(3)
Si4 Si1 Si2 C18 53.3(3)
C7 Si1 Si2 C17 -57.2(4)
Si3 Si1 Si2 C17 55.2(3)
Si4 Si1 Si2 C17 172.3(3)
C7 Si1 Si3 C20 91.0(5)
Si2 Si1 Si3 C20 -22.2(4)
Si4 Si1 Si3 C20 -139.8(4)
C7 Si1 Si3 C21 -149.5(4)
Si2 Si1 Si3 C21 97.3(4)
Si4 Si1 Si3 C21 -20.2(4)
C7 Si1 Si3 C19 -33.0(4)
Si2 Si1 Si3 C19 -146.2(4)
Si4 Si1 Si3 C19 96.2(4)
C7 Si1 Si4 C24 -61.3(4)
Si2 Si1 Si4 C24 60.8(3)
Si3 Si1 Si4 C24 178.8(3)
C7 Si1 Si4 C23 60.8(4)
Si2 Si1 Si4 C23 -177.1(3)
Si3 Si1 Si4 C23 -59.1(3)
C7 Si1 Si4 C22 -179.9(4)
Si2 Si1 Si4 C22 -57.7(3)
Si3 Si1 Si4 C22 60.3(3)
N3 Hf1 N1 C2 112.2(7)
C7 Hf1 N1 C2 -45.3(12)
Cl2 Hf1 N1 C2 27.2(6)
Cl1 Hf1 N1 C2 -159.2(6)
Cl3 Hf1 N1 C2 -68.3(6)
N2 Hf1 N1 C2 114.9(7)
N3 Hf1 N1 C3 -6.7(9)
C7 Hf1 N1 C3 -164.3(9)
Cl2 Hf1 N1 C3 -91.8(6)
Cl1 Hf1 N1 C3 81.8(6)
Cl3 Hf1 N1 C3 172.7(6)
N2 Hf1 N1 C3 -4.1(6)
N3 Hf1 N1 C1 -125.4(7)
C7 Hf1 N1 C1 77.1(10)
Cl2 Hf1 N1 C1 149.6(6)
Cl1 Hf1 N1 C1 -36.8(6)
Cl3 Hf1 N1 C1 54.1(6)
N2 Hf1 N1 C1 -122.8(6)
N3 Hf1 N2 C6 -65.4(7)
C7 Hf1 N2 C6 -69.6(7)
Cl2 Hf1 N2 C6 -158.6(7)
Cl1 Hf1 N2 C6 28.0(7)
Cl3 Hf1 N2 C6 108.8(7)
N1 Hf1 N2 C6 115.6(7)
N3 Hf1 N2 C5 60.6(5)
C7 Hf1 N2 C5 56.3(6)
Cl2 Hf1 N2 C5 -32.7(5)
Cl1 Hf1 N2 C5 153.9(5)
Cl3 Hf1 N2 C5 -125.2(5)
N1 Hf1 N2 C5 -118.5(6)
N3 Hf1 N2 C4 177.0(9)
C7 Hf1 N2 C4 172.7(8)
Cl2 Hf1 N2 C4 83.8(9)
Cl1 Hf1 N2 C4 -89.6(9)
Cl3 Hf1 N2 C4 -8.8(10)
N1 Hf1 N2 C4 -2.0(9)
Cl2 Hf1 N3 C7 -87.1(3)
Cl1 Hf1 N3 C7 101.9(3)
Cl3 Hf1 N3 C7 9.9(4)
N2 Hf1 N3 C7 -173.2(3)
N1 Hf1 N3 C7 -170.7(5)
C7 Hf1 N3 C8 175.5(11)
Cl2 Hf1 N3 C8 88.4(9)
Cl1 Hf1 N3 C8 -82.6(9)
Cl3 Hf1 N3 C8 -174.6(9)
N2 Hf1 N3 C8 2.3(9)
N1 Hf1 N3 C8 4.8(12)
C2 N1 C3 C4 -111.3(16)
C1 N1 C3 C4 134.2(16)
Hf1 N1 C3 C4 12.5(17)
N1 C3 C4 N2 -18(3)
C6 N2 C4 C3 -111.4(19)
C5 N2 C4 C3 134.4(19)
Hf1 N2 C4 C3 11(2)
C8 N3 C7 Si1 1.9(9)
Hf1 N3 C7 Si1 179.4(5)
C8 N3 C7 Hf1 -177.5(6)
Si2 Si1 C7 N3 -124.3(5)
Si3 Si1 C7 N3 120.4(5)
Si4 Si1 C7 N3 -0.9(7)
Si2 Si1 C7 Hf1 54.4(7)
Si3 Si1 C7 Hf1 -60.9(7)
Si4 Si1 C7 Hf1 177.7(5)
Cl2 Hf1 C7 N3 94.1(3)
Cl1 Hf1 C7 N3 -81.6(3)
Cl3 Hf1 C7 N3 -171.6(3)
N2 Hf1 C7 N3 7.7(4)
N1 Hf1 C7 N3 165.9(8)
N3 Hf1 C7 Si1 -179.0(9)
Cl2 Hf1 C7 Si1 -84.9(7)
Cl1 Hf1 C7 Si1 99.3(7)
Cl3 Hf1 C7 Si1 9.4(7)
N2 Hf1 C7 Si1 -171.3(6)
N1 Hf1 C7 Si1 -13.1(14)
C7 N3 C8 C13 88.8(7)
Hf1 N3 C8 C13 -85.5(10)
C7 N3 C8 C9 -95.8(8)
Hf1 N3 C8 C9 89.9(10)
C13 C8 C9 C10 0.2(10)
N3 C8 C9 C10 -175.0(6)
C13 C8 C9 C15 179.2(6)
N3 C8 C9 C15 4.0(9)
C8 C9 C10 C11 0.0(10)
C15 C9 C10 C11 -179.0(7)
C9 C10 C11 C12 -0.2(12)
C10 C11 C12 C13 0.1(12)
C9 C8 C13 C12 -0.3(9)
N3 C8 C13 C12 174.9(6)
C9 C8 C13 C14 176.6(6)
N3 C8 C13 C14 -8.2(9)
C11 C12 C13 C8 0.1(10)
C11 C12 C13 C14 -177.0(7)
C70 C65 C66 C67 -4(3)
C68 C67 C66 C65 3(2)
C66 C67 C68 C69 1(2)
C66 C65 C70 C69 0.6(18)
C67 C68 C69 C70 -6(3)
C65 C70 C69 C68 5(2)
